data_7105531
loop_
_publ_author_name
'Bain, Lindsay'
'Bullock, Sam'
'Harding, Lindsay'
'Riis-Johannessen, T.'
'Midgley, Gary'
'Rice, Craig R.'
'Whitehead, Martina'

_publ_section_title
;
 Controlling the formation of metallosupramolecular assemblies by metal
 ionic radii
;
_journal_issue 20
_journal_name_full 'Chemical Communications'
_journal_page_first 3496
_journal_paper_doi 10.1039/b920840b
_journal_volume 46
_journal_year 2010
_chemical_formula_sum 'C184 H121 F30 N37 O30 S20 Zn5'
_chemical_formula_weight 4868.23
_chemical_name_systematic
;
?
;
_space_group_IT_number 15
_symmetry_cell_setting monoclinic
_symmetry_space_group_name_Hall '-C 2yc'
_symmetry_space_group_name_H-M 'C 1 2/c 1'
_atom_sites_solution_hydrogens geom
_atom_sites_solution_primary direct
_atom_sites_solution_secondary difmap
_audit_creation_method SHELXL-97
_cell_angle_alpha 90.00
_cell_angle_beta 96.827(2)
_cell_angle_gamma 90.00
_cell_formula_units_Z 4
_cell_length_a 22.5172(19)
_cell_length_b 24.756(2)
_cell_length_c 36.000(3)
_cell_measurement_reflns_used 1000
_cell_measurement_temperature 100(2)
_cell_measurement_theta_max 25.68
_cell_measurement_theta_min 1.74
_cell_volume 19925(3)
_computing_cell_refinement 'SAINT (Bruker, 2001)'
_computing_data_collection 'SMART (Bruker, 2001)'
_computing_data_reduction 'SHELXTL (Bruker, 2001)'
_computing_molecular_graphics 'SHELXTL (Bruker, 2001)'
_computing_publication_material 'SHELXTL (Bruker, 2001)'
_computing_structure_refinement 'SHELXTL (Bruker, 2001)'
_computing_structure_solution 'SHELXTL (Bruker, 2001)'
_diffrn_ambient_temperature 100(2)
_diffrn_detector_area_resol_mean 5.6
_diffrn_measured_fraction_theta_full 0.999
_diffrn_measured_fraction_theta_max 0.999
_diffrn_measurement_device_type 'CCD area detector'
_diffrn_measurement_method 'frames each covering 0.3\% in\w'
_diffrn_radiation_monochromator graphite
_diffrn_radiation_source 'fine-focus sealed tube'
_diffrn_radiation_type MoK\a
_diffrn_radiation_wavelength 0.71073
_diffrn_reflns_av_R_equivalents 0.0416
_diffrn_reflns_av_sigmaI/netI 0.0453
_diffrn_reflns_limit_h_max 27
_diffrn_reflns_limit_h_min -27
_diffrn_reflns_limit_k_max 30
_diffrn_reflns_limit_k_min -29
_diffrn_reflns_limit_l_max 43
_diffrn_reflns_limit_l_min -43
_diffrn_reflns_number 72997
_diffrn_reflns_theta_full 25.68
_diffrn_reflns_theta_max 25.68
_diffrn_reflns_theta_min 1.74
_exptl_absorpt_coefficient_mu 0.911
_exptl_absorpt_correction_T_max 0.7717
_exptl_absorpt_correction_T_min 0.6110
_exptl_absorpt_correction_type multi-scan
_exptl_absorpt_process_details 'SADABS (Sheldrick, 1996)'
_exptl_crystal_colour colourless
_exptl_crystal_density_diffrn 1.623
_exptl_crystal_density_method 'not measured'
_exptl_crystal_description block
_exptl_crystal_F_000 9856
_exptl_crystal_size_max 0.09
_exptl_crystal_size_mid 0.07
_exptl_crystal_size_min 0.07
_platon_squeeze_details
;
;
_refine_diff_density_max 1.862
_refine_diff_density_min -1.891
_refine_diff_density_rms 0.163
_refine_ls_extinction_method none
_refine_ls_goodness_of_fit_ref 1.149
_refine_ls_hydrogen_treatment constr
_refine_ls_matrix_type full
_refine_ls_number_parameters 1270
_refine_ls_number_reflns 18926
_refine_ls_number_restraints 411
_refine_ls_restrained_S_all 1.150
_refine_ls_R_factor_all 0.1413
_refine_ls_R_factor_gt 0.1236
_refine_ls_shift/su_max 0.000
_refine_ls_shift/su_mean 0.000
_refine_ls_structure_factor_coef Fsqd
_refine_ls_weighting_details 'calc w=1/[\s^2^(Fo^2^)+(0.1259P)^2^+510.3863P] where P=(Fo^2^+2Fc^2^)/3'
_refine_ls_weighting_scheme calc
_refine_ls_wR_factor_gt 0.3224
_refine_ls_wR_factor_ref 0.3312
_reflns_number_gt 14889
_reflns_number_total 18926
_reflns_threshold_expression >2sigma(I)
_cod_data_source_file b920840b.txt
_cod_data_source_block 2
_cod_depositor_comments
;
The following automatic conversions were performed:
'_symmetry_cell_setting' value 'Monoclinic' changed to 'monoclinic'
according to '/home/saulius/struct/CIF-dictionaries/cif_core.dic'
dictionary named 'cif_core.dic' version 2.4.1 from 2010-06-29.

Automatic conversion script
Id: cif_fix_enum 1527 2010-12-29 10:47:43Z saulius 
;
_cod_original_cell_volume 19926(3)
_cod_original_sg_symbol_H-M C2/c
_cod_database_code 7105531

loop_
_symmetry_equiv_pos_as_xyz
'x, y, z'
'-x, y, -z+1/2'
'x+1/2, y+1/2, z'
'-x+1/2, y+1/2, -z+1/2'
'-x, -y, -z'
'x, -y, z-1/2'
'-x+1/2, -y+1/2, -z'
'x+1/2, -y+1/2, z-1/2'

loop_
_atom_site_label
_atom_site_type_symbol
_atom_site_fract_x
_atom_site_fract_y
_atom_site_fract_z
_atom_site_U_iso_or_equiv
_atom_site_adp_type
_atom_site_occupancy
_atom_site_symmetry_multiplicity
_atom_site_calc_flag
_atom_site_refinement_flags
_atom_site_disorder_assembly
_atom_site_disorder_group
Zn1 Zn 0.5000 0.45342(5) 0.2500 0.0249(3) Uani 1 2 d S . .
Zn2 Zn 0.40482(5) 0.65069(4) 0.44593(3) 0.0296(3) Uani 1 1 d . . .
Zn3 Zn 0.43650(5) 1.00361(4) 0.37122(3) 0.0336(3) Uani 1 1 d . . .
N11 N 0.5530(3) 0.3902(3) 0.22754(18) 0.0273(15) Uani 1 1 d . . .
C12 C 0.5323(4) 0.3744(4) 0.1925(2) 0.0295(18) Uani 1 1 d . . .
C13 C 0.5548(5) 0.3292(4) 0.1760(3) 0.040(2) Uani 1 1 d . . .
H13 H 0.5412 0.3193 0.1515 0.047 Uiso 1 1 calc R . .
C14 C 0.5981(6) 0.2996(5) 0.1973(3) 0.054(3) Uani 1 1 d . . .
H14 H 0.6128 0.2682 0.1876 0.065 Uiso 1 1 calc R . .
C15 C 0.6203(5) 0.3161(5) 0.2332(3) 0.052(3) Uani 1 1 d . . .
H15 H 0.6507 0.2970 0.2473 0.063 Uiso 1 1 calc R . .
C16 C 0.5956(4) 0.3622(4) 0.2475(3) 0.037(2) Uani 1 1 d . . .
H16 H 0.6094 0.3736 0.2716 0.045 Uiso 1 1 calc R . .
N21 N 0.4658(3) 0.4486(3) 0.19351(19) 0.0295(16) Uani 1 1 d . . .
C22 C 0.4849(4) 0.4090(4) 0.1724(2) 0.0305(19) Uani 1 1 d . . .
C23 C 0.4609(5) 0.4037(4) 0.1358(2) 0.037(2) Uani 1 1 d . . .
H23 H 0.4740 0.3765 0.1210 0.045 Uiso 1 1 calc R . .
C24 C 0.4169(4) 0.4396(5) 0.1211(2) 0.041(2) Uani 1 1 d . . .
H24 H 0.3996 0.4355 0.0965 0.049 Uiso 1 1 calc R . .
C25 C 0.3984(5) 0.4810(5) 0.1425(3) 0.043(2) Uani 1 1 d . . .
H25 H 0.3697 0.5059 0.1328 0.052 Uiso 1 1 calc R . .
C26 C 0.4252(4) 0.4837(4) 0.1796(3) 0.037(2) Uani 1 1 d . . .
N31 N 0.4321(3) 0.5197(3) 0.2420(2) 0.0310(16) Uani 1 1 d . . .
C32 C 0.4143(4) 0.5264(4) 0.2057(3) 0.034(2) Uani 1 1 d . . .
S33 S 0.38183(12) 0.58846(10) 0.19523(7) 0.0398(6) Uani 1 1 d . . .
C34 C 0.3943(5) 0.6056(4) 0.2408(3) 0.042(2) Uani 1 1 d . . .
H34 H 0.3841 0.6388 0.2503 0.051 Uiso 1 1 calc R . .
C35 C 0.4209(4) 0.5654(4) 0.2620(3) 0.0332(19) Uani 1 1 d . . .
C41 C 0.4623(4) 0.6064(4) 0.3232(2) 0.0306(18) Uani 1 1 d . . .
H41 H 0.4724 0.6373 0.3107 0.037 Uiso 1 1 calc R . .
C42 C 0.4355(4) 0.5633(3) 0.3028(3) 0.0297(18) Uani 1 1 d . . .
C43 C 0.4203(4) 0.5171(4) 0.3231(3) 0.035(2) Uani 1 1 d . . .
H43 H 0.4013 0.4882 0.3101 0.042 Uiso 1 1 calc R . .
C44 C 0.4329(5) 0.5141(4) 0.3612(3) 0.040(2) Uani 1 1 d . . .
H44 H 0.4234 0.4832 0.3740 0.048 Uiso 1 1 calc R . .
C45 C 0.4598(5) 0.5573(4) 0.3804(3) 0.035(2) Uani 1 1 d . . .
H45 H 0.4687 0.5554 0.4062 0.043 Uiso 1 1 calc R . .
C46 C 0.4740(4) 0.6042(4) 0.3617(3) 0.034(2) Uani 1 1 d . . .
N51 N 0.4869(3) 0.6634(3) 0.41821(19) 0.0279(15) Uani 1 1 d . . .
C52 C 0.5186(4) 0.7027(4) 0.4332(3) 0.0327(19) Uani 1 1 d . . .
S53 S 0.57292(11) 0.72564(10) 0.40739(7) 0.0401(6) Uani 1 1 d . . .
C54 C 0.5491(4) 0.6800(4) 0.3733(3) 0.040(2) Uani 1 1 d . . .
H54 H 0.5651 0.6766 0.3508 0.048 Uiso 1 1 calc R . .
C55 C 0.5039(4) 0.6494(4) 0.3832(2) 0.0302(18) Uani 1 1 d . . .
N61 N 0.4534(3) 0.7107(3) 0.4780(2) 0.0339(17) Uani 1 1 d . . .
C62 C 0.5052(4) 0.7272(4) 0.4681(2) 0.0320(19) Uani 1 1 d . . .
C63 C 0.5397(5) 0.7658(4) 0.4889(3) 0.043(2) Uani 1 1 d . . .
H63 H 0.5753 0.7785 0.4814 0.051 Uiso 1 1 calc R . .
C64 C 0.5189(5) 0.7843(4) 0.5211(3) 0.049(3) Uani 1 1 d . . .
H64 H 0.5416 0.8086 0.5365 0.059 Uiso 1 1 calc R . .
C65 C 0.4652(5) 0.7671(5) 0.5303(3) 0.049(3) Uani 1 1 d . . .
H65 H 0.4506 0.7801 0.5517 0.058 Uiso 1 1 calc R . .
C66 C 0.4330(5) 0.7303(4) 0.5078(3) 0.039(2) Uani 1 1 d . . .
N71 N 0.3459(4) 0.6779(3) 0.4861(2) 0.0359(17) Uani 1 1 d . . .
C72 C 0.3715(5) 0.7098(5) 0.5134(3) 0.046(3) Uani 1 1 d . . .
C73 C 0.3430(7) 0.7221(7) 0.5436(3) 0.082(5) Uani 1 1 d . . .
H73 H 0.3608 0.7450 0.5621 0.099 Uiso 1 1 calc R . .
C74 C 0.2873(7) 0.7002(7) 0.5462(4) 0.078(5) Uani 1 1 d . . .
H74 H 0.2690 0.7061 0.5677 0.094 Uiso 1 1 calc R . .
C75 C 0.2588(5) 0.6703(5) 0.5179(3) 0.055(3) Uani 1 1 d . . .
H75 H 0.2197 0.6585 0.5184 0.066 Uiso 1 1 calc R . .
C76 C 0.2901(5) 0.6581(4) 0.4882(3) 0.043(2) Uani 1 1 d . . .
H76 H 0.2725 0.6357 0.4693 0.051 Uiso 1 1 calc R . .
N81 N 0.4284(3) 0.5811(3) 0.4823(2) 0.0383(18) Uani 1 1 d . . .
C82 C 0.3912(4) 0.5382(4) 0.4764(3) 0.041(2) Uani 1 1 d . . .
C83 C 0.3923(5) 0.4949(4) 0.5011(3) 0.049(3) Uani 1 1 d . . .
H83 H 0.3655 0.4664 0.4968 0.059 Uiso 1 1 calc R . .
C84 C 0.4346(6) 0.4955(4) 0.5323(3) 0.053(3) Uani 1 1 d . . .
H84 H 0.4370 0.4670 0.5492 0.063 Uiso 1 1 calc R . .
C85 C 0.4727(5) 0.5385(5) 0.5381(3) 0.050(3) Uani 1 1 d . . .
H85 H 0.5013 0.5394 0.5590 0.060 Uiso 1 1 calc R . .
C86 C 0.4685(4) 0.5800(4) 0.5131(3) 0.037(2) Uani 1 1 d . . .
H86 H 0.4946 0.6090 0.5175 0.045 Uiso 1 1 calc R . .
N91 N 0.3515(3) 0.5868(3) 0.4229(2) 0.0361(18) Uani 1 1 d . . .
C92 C 0.3486(5) 0.5412(4) 0.4415(4) 0.049(3) Uani 1 1 d . . .
C93 C 0.3112(6) 0.4984(5) 0.4279(4) 0.068(4) Uani 1 1 d . . .
H93 H 0.3076 0.4668 0.4414 0.081 Uiso 1 1 calc R . .
C94 C 0.2796(7) 0.5068(6) 0.3921(5) 0.093(6) Uani 1 1 d . . .
H94 H 0.2565 0.4787 0.3810 0.111 Uiso 1 1 calc R . .
C95 C 0.2813(5) 0.5517(5) 0.3744(4) 0.055(3) Uani 1 1 d . . .
H95 H 0.2578 0.5565 0.3515 0.067 Uiso 1 1 calc R . .
C96 C 0.3181(4) 0.5930(4) 0.3894(3) 0.042(2) Uani 1 1 d . . .
N101 N 0.3567(3) 0.6839(3) 0.3922(2) 0.0330(17) Uani 1 1 d . . .
C102 C 0.3678(4) 0.7268(4) 0.3703(2) 0.035(2) Uani 1 1 d . . .
C103 C 0.3484(5) 0.7199(5) 0.3331(2) 0.046(3) Uani 1 1 d . . .
H103 H 0.3530 0.7451 0.3145 0.056 Uiso 1 1 calc R . .
S104 S 0.31486(13) 0.65868(13) 0.32567(7) 0.0522(7) Uani 1 1 d . . .
C105 C 0.3291(4) 0.6438(4) 0.3727(2) 0.035(2) Uani 1 1 d . . .
C111 C 0.4367(4) 0.8054(4) 0.3699(2) 0.0307(19) Uani 1 1 d . . .
H111 H 0.4475 0.7928 0.3474 0.037 Uiso 1 1 calc R . .
C112 C 0.3957(4) 0.7769(4) 0.3881(2) 0.0318(19) Uani 1 1 d . . .
C113 C 0.3792(4) 0.7958(4) 0.4221(2) 0.0310(19) Uani 1 1 d . . .
H113 H 0.3512 0.7771 0.4341 0.037 Uiso 1 1 calc R . .
C114 C 0.4048(4) 0.8422(4) 0.4375(2) 0.033(2) Uani 1 1 d . . .
H114 H 0.3948 0.8541 0.4604 0.040 Uiso 1 1 calc R . .
C115 C 0.4452(4) 0.8714(4) 0.4196(3) 0.036(2) Uani 1 1 d . . .
H115 H 0.4613 0.9033 0.4302 0.043 Uiso 1 1 calc R . .
C116 C 0.4619(4) 0.8535(4) 0.3857(3) 0.040(2) Uani 1 1 d . . .
N121 N 0.5061(3) 0.9386(4) 0.3674(2) 0.0398(19) Uani 1 1 d . . .
C122 C 0.5502(4) 0.9573(4) 0.3508(3) 0.040(2) Uani 1 1 d . . .
S123 S 0.59519(12) 0.90892(13) 0.33473(9) 0.0544(8) Uani 1 1 d . . .
C124 C 0.5509(5) 0.8603(5) 0.3507(3) 0.058(3) Uani 1 1 d . . .
H124 H 0.5565 0.8234 0.3478 0.069 Uiso 1 1 calc R . .
C125 C 0.5066(4) 0.8822(4) 0.3682(3) 0.041(2) Uani 1 1 d . . .
N131 N 0.5093(4) 1.0437(4) 0.3540(2) 0.044(2) Uani 1 1 d . . .
C132 C 0.5550(5) 1.0164(5) 0.3457(3) 0.047(3) Uani 1 1 d . . .
C133 C 0.6028(6) 1.0388(6) 0.3289(3) 0.062(3) Uani 1 1 d . . .
H133 H 0.6333 1.0179 0.3211 0.074 Uiso 1 1 calc R . .
C134 C 0.6010(6) 1.0941(6) 0.3249(4) 0.071(4) Uani 1 1 d . . .
H134 H 0.6337 1.1117 0.3169 0.085 Uiso 1 1 calc R . .
C135 C 0.5551(7) 1.1229(6) 0.3320(4) 0.072(4) Uani 1 1 d . . .
H135 H 0.5532 1.1595 0.3262 0.086 Uiso 1 1 calc R . .
C136 C 0.5068(5) 1.0971(4) 0.3490(3) 0.045(3) Uani 1 1 d . . .
N141 N 0.4074(4) 1.0896(3) 0.3630(2) 0.042(2) Uani 1 1 d . . .
C142 C 0.4525(5) 1.1225(4) 0.3605(2) 0.046(3) Uani 1 1 d . . .
C143 C 0.4514(7) 1.1772(5) 0.3672(3) 0.057(3) Uani 1 1 d . . .
H143 H 0.4847 1.1984 0.3646 0.068 Uiso 1 1 calc R . .
C144 C 0.3994(7) 1.2001(5) 0.3779(3) 0.067(4) Uani 1 1 d . . .
H144 H 0.3969 1.2368 0.3830 0.080 Uiso 1 1 calc R . .
C145 C 0.3513(7) 1.1650(5) 0.3806(3) 0.065(3) Uani 1 1 d . . .
H145 H 0.3153 1.1784 0.3869 0.077 Uiso 1 1 calc R . .
C146 C 0.3576(5) 1.1110(4) 0.3738(3) 0.045(2) Uani 1 1 d . . .
H146 H 0.3257 1.0882 0.3768 0.055 Uiso 1 1 calc R . .
N151 N 0.4398(4) 1.0203(4) 0.4300(2) 0.0414(19) Uani 1 1 d . . .
C152 C 0.3886(5) 1.0115(4) 0.4443(3) 0.045(2) Uani 1 1 d . . .
C153 C 0.3791(7) 1.0331(6) 0.4794(4) 0.073(4) Uani 1 1 d . . .
H153 H 0.3438 1.0259 0.4895 0.088 Uiso 1 1 calc R . .
C154 C 0.4212(7) 1.0637(6) 0.4979(4) 0.079(5) Uani 1 1 d . . .
H154 H 0.4144 1.0799 0.5203 0.095 Uiso 1 1 calc R . .
C155 C 0.4759(7) 1.0718(5) 0.4836(4) 0.065(3) Uani 1 1 d . . .
H155 H 0.5063 1.0919 0.4968 0.078 Uiso 1 1 calc R . .
C156 C 0.4832(5) 1.0494(4) 0.4498(3) 0.045(2) Uani 1 1 d . . .
H156 H 0.5193 1.0544 0.4400 0.054 Uiso 1 1 calc R . .
N161 N 0.3591(3) 0.9685(3) 0.3867(2) 0.0386(19) Uani 1 1 d . . .
C162 C 0.3448(5) 0.9779(4) 0.4220(3) 0.045(2) Uani 1 1 d . . .
C163 C 0.2935(5) 0.9544(5) 0.4321(4) 0.056(3) Uani 1 1 d . . .
H163 H 0.2831 0.9604 0.4560 0.067 Uiso 1 1 calc R . .
C164 C 0.2576(5) 0.9227(5) 0.4078(3) 0.049(3) Uani 1 1 d . . .
H164 H 0.2227 0.9082 0.4151 0.058 Uiso 1 1 calc R . .
C165 C 0.2729(5) 0.9121(5) 0.3729(3) 0.048(3) Uani 1 1 d . . .
H165 H 0.2495 0.8897 0.3563 0.057 Uiso 1 1 calc R . .
C166 C 0.3249(4) 0.9361(4) 0.3629(3) 0.038(2) Uani 1 1 d . . .
N171 N 0.3918(4) 0.9596(3) 0.3179(2) 0.0354(17) Uani 1 1 d . . .
C172 C 0.3494(4) 0.9283(4) 0.3273(3) 0.042(2) Uani 1 1 d . . .
S173 S 0.33007(13) 0.87580(11) 0.29728(8) 0.0466(6) Uani 1 1 d . . .
C174 C 0.3828(5) 0.8975(4) 0.2697(3) 0.044(2) Uani 1 1 d . . .
H174 H 0.3907 0.8808 0.2477 0.053 Uiso 1 1 calc R . .
C175 C 0.4110(4) 0.9418(4) 0.2844(3) 0.036(2) Uani 1 1 d . . .
C181 C 0.5000 0.9438(5) 0.2500 0.031(3) Uani 1 2 d S . .
H181 H 0.5000 0.9062 0.2500 0.038 Uiso 1 2 calc SR . .
C182 C 0.4571(4) 0.9727(4) 0.2673(2) 0.0314(19) Uani 1 1 d . . .
C183 C 0.4574(4) 1.0281(4) 0.2667(3) 0.037(2) Uani 1 1 d . . .
H183 H 0.4285 1.0472 0.2776 0.044 Uiso 1 1 calc R . .
C184 C 0.5000 1.0557(5) 0.2500 0.039(3) Uani 1 2 d S . .
H184 H 0.5000 1.0932 0.2500 0.047 Uiso 1 2 calc SR . .
S1A S 0.60337(12) 0.35419(11) 0.08457(8) 0.0486(7) Uani 1 1 d D . .
O1A O 0.5961(4) 0.4111(2) 0.0842(2) 0.074(3) Uani 1 1 d D . .
O2A O 0.6452(3) 0.3348(4) 0.11526(19) 0.089(3) Uani 1 1 d D . .
O3A O 0.5492(3) 0.3239(3) 0.0804(2) 0.056(2) Uani 1 1 d D . .
C1A C 0.6390(3) 0.3403(3) 0.0443(2) 0.053(3) Uani 1 1 d D . .
F1A F 0.6900(3) 0.3649(3) 0.04445(19) 0.0652(19) Uani 1 1 d D . .
F2A F 0.6508(3) 0.2857(2) 0.0416(2) 0.076(2) Uani 1 1 d D . .
F3A F 0.6042(3) 0.3530(3) 0.01301(17) 0.076(2) Uani 1 1 d D . .
S1B S 0.37781(14) 0.28659(14) 0.14851(10) 0.0604(8) Uani 1 1 d . . .
O1B O 0.4113(4) 0.2959(6) 0.1838(3) 0.094(4) Uani 1 1 d . . .
O2B O 0.3499(5) 0.3292(4) 0.1261(4) 0.091(4) Uani 1 1 d . . .
O3B O 0.4061(4) 0.2471(4) 0.1270(2) 0.070(3) Uani 1 1 d . . .
C1B C 0.3131(5) 0.2500(6) 0.1603(4) 0.060(3) Uani 1 1 d . . .
F1B F 0.2827(4) 0.2818(4) 0.1808(3) 0.104(3) Uani 1 1 d . . .
F2B F 0.2784(4) 0.2342(4) 0.1318(2) 0.097(3) Uani 1 1 d . . .
F3B F 0.3304(4) 0.2064(4) 0.1819(3) 0.085(3) Uani 1 1 d . . .
S1D S 0.38269(19) 0.75745(16) 0.21973(11) 0.0291(9) Uiso 0.50 1 d PDU A -1
O1D O 0.3746(5) 0.8079(3) 0.2010(3) 0.051(4) Uiso 0.50 1 d PDU A -1
O2D O 0.3545(6) 0.7548(6) 0.2534(3) 0.072(5) Uiso 0.50 1 d PDU A -1
O3D O 0.3710(5) 0.7109(4) 0.1967(3) 0.045(4) Uiso 0.50 1 d PDU A -1
C1D C 0.4606(4) 0.7548(4) 0.2346(3) 0.052(5) Uiso 0.50 1 d PDU A -1
F1D F 0.4934(4) 0.7598(6) 0.2073(3) 0.080(4) Uiso 0.50 1 d PDU A -1
F2D F 0.4777(4) 0.7961(4) 0.2594(3) 0.064(4) Uiso 0.50 1 d PDU A -1
F3D F 0.4773(4) 0.7095(4) 0.2530(3) 0.067(4) Uiso 0.50 1 d PDU A -1
S1E S 0.64615(18) 0.75786(16) 0.28643(11) 0.0249(8) Uiso 0.50 1 d PDU B -2
O1E O 0.6499(6) 0.8142(3) 0.2940(4) 0.062(4) Uiso 0.50 1 d PDU B -2
O2E O 0.6250(6) 0.7457(6) 0.2480(2) 0.065(5) Uiso 0.50 1 d PDU B -2
O3E O 0.6164(5) 0.7265(5) 0.3118(3) 0.049(4) Uiso 0.50 1 d PDU B -2
C1E C 0.7216(4) 0.7361(5) 0.2920(3) 0.093(8) Uiso 0.50 1 d PDU B -2
F1E F 0.7506(5) 0.7475(7) 0.3244(4) 0.103(6) Uiso 0.50 1 d PDU B -2
F2E F 0.7524(5) 0.7615(7) 0.2658(4) 0.114(6) Uiso 0.50 1 d PDU B -2
F3E F 0.7274(7) 0.6835(5) 0.2857(6) 0.158(9) Uiso 0.50 1 d PDU B -2
S1F S 0.30674(16) 0.60359(15) 0.09464(10) 0.0449(11) Uiso 0.664(7) 1 d PDU C 1
O1F O 0.2730(5) 0.5613(4) 0.1087(3) 0.064(4) Uiso 0.664(7) 1 d PDU C 1
O2F O 0.3021(5) 0.6542(3) 0.1138(3) 0.060(3) Uiso 0.664(7) 1 d PDU C 1
O3F O 0.3667(3) 0.5904(5) 0.0894(3) 0.057(4) Uiso 0.664(7) 1 d PDU C 1
C1F C 0.2697(4) 0.6160(4) 0.0491(3) 0.063(4) Uiso 0.664(7) 1 d PDU C 1
F1F F 0.2717(5) 0.5760(4) 0.0260(2) 0.073(3) Uiso 0.664(7) 1 d PDU C 1
F2F F 0.2095(3) 0.6261(5) 0.0508(3) 0.071(3) Uiso 0.664(7) 1 d PDU C 1
F3F F 0.2904(5) 0.6598(4) 0.0334(3) 0.086(4) Uiso 0.664(7) 1 d PDU C 1
S1G S 0.3024(4) 0.5830(3) 0.0724(3) 0.068(3) Uiso 0.336(7) 1 d PDU C 2
O1G O 0.2734(10) 0.5688(7) 0.1039(5) 0.084(9) Uiso 0.336(7) 1 d PDU C 2
O2G O 0.2817(9) 0.5526(6) 0.0393(4) 0.064(6) Uiso 0.336(7) 1 d PDU C 2
O3G O 0.3661(5) 0.5857(7) 0.0788(7) 0.069(7) Uiso 0.336(7) 1 d PDU C 2
C1G C 0.2792(6) 0.6503(5) 0.0622(4) 0.064(5) Uiso 0.336(7) 1 d PDU C 2
F1G F 0.2856(8) 0.6820(5) 0.0912(4) 0.081(6) Uiso 0.336(7) 1 d PDU C 2
F2G F 0.2193(5) 0.6516(6) 0.0483(5) 0.054(5) Uiso 0.336(7) 1 d PDU C 2
F3G F 0.3077(8) 0.6725(6) 0.0356(5) 0.067(6) Uiso 0.336(7) 1 d PDU C 2
S1C S 0.35103(14) 0.92922(15) 0.54582(9) 0.0755(11) Uani 1 1 d DU . .
O1C O 0.3798(4) 0.9704(3) 0.5690(2) 0.080(3) Uani 1 1 d DU . .
O2C O 0.2896(3) 0.9412(3) 0.5330(2) 0.068(2) Uani 1 1 d DU . .
O3C O 0.3826(4) 0.9111(4) 0.5160(2) 0.102(4) Uani 1 1 d DU . .
C1C C 0.3505(4) 0.8728(4) 0.5758(3) 0.114(5) Uani 1 1 d DU . .
F1C F 0.3238(4) 0.8812(4) 0.6051(2) 0.112(3) Uani 1 1 d DU . .
F2C F 0.4093(3) 0.8592(4) 0.5882(2) 0.107(3) Uani 1 1 d DU . .
F3C F 0.3270(5) 0.8295(3) 0.5578(3) 0.139(5) Uani 1 1 d DU . .

loop_
_atom_site_aniso_label
_atom_site_aniso_U_11
_atom_site_aniso_U_22
_atom_site_aniso_U_33
_atom_site_aniso_U_23
_atom_site_aniso_U_13
_atom_site_aniso_U_12
Zn1 0.0341(7) 0.0262(7) 0.0151(6) 0.000 0.0058(5) 0.000
Zn2 0.0362(5) 0.0300(5) 0.0226(5) -0.0015(4) 0.0029(4) -0.0031(4)
Zn3 0.0378(6) 0.0344(6) 0.0299(5) 0.0075(4) 0.0091(4) -0.0056(4)
N11 0.037(4) 0.031(4) 0.015(3) 0.002(3) 0.009(3) 0.001(3)
C12 0.042(5) 0.036(5) 0.013(4) 0.006(3) 0.010(3) -0.001(4)
C13 0.058(6) 0.038(5) 0.025(4) -0.009(4) 0.017(4) 0.002(5)
C14 0.074(8) 0.050(7) 0.041(6) 0.003(5) 0.019(6) 0.020(6)
C15 0.069(7) 0.051(6) 0.040(6) 0.005(5) 0.016(5) 0.034(6)
C16 0.043(5) 0.035(5) 0.034(5) -0.004(4) 0.006(4) 0.004(4)
N21 0.033(4) 0.034(4) 0.023(4) 0.004(3) 0.010(3) -0.003(3)
C22 0.037(5) 0.029(4) 0.027(4) 0.002(4) 0.008(4) -0.007(4)
C23 0.051(6) 0.040(5) 0.021(4) 0.005(4) 0.008(4) -0.006(4)
C24 0.043(5) 0.063(7) 0.017(4) -0.003(4) 0.002(4) -0.008(5)
C25 0.045(6) 0.056(6) 0.028(5) 0.003(4) -0.001(4) -0.001(5)
C26 0.036(5) 0.042(5) 0.033(5) 0.010(4) 0.000(4) -0.002(4)
N31 0.036(4) 0.032(4) 0.026(4) -0.001(3) 0.008(3) 0.004(3)
C32 0.034(5) 0.033(5) 0.032(5) 0.007(4) -0.001(4) 0.000(4)
S33 0.0477(14) 0.0412(13) 0.0301(12) 0.0034(10) 0.0024(10) 0.0136(11)
C34 0.049(6) 0.040(5) 0.039(5) -0.008(4) 0.003(4) 0.012(5)
C35 0.032(4) 0.032(5) 0.036(5) 0.000(4) 0.006(4) 0.004(4)
C41 0.031(4) 0.029(4) 0.033(5) 0.001(4) 0.008(4) 0.004(4)
C42 0.035(5) 0.021(4) 0.035(5) -0.001(4) 0.014(4) 0.001(3)
C43 0.050(5) 0.026(4) 0.032(5) -0.003(4) 0.013(4) -0.001(4)
C44 0.058(6) 0.017(4) 0.046(6) -0.003(4) 0.013(5) 0.001(4)
C45 0.055(6) 0.027(5) 0.027(4) 0.002(4) 0.015(4) 0.002(4)
C46 0.033(5) 0.030(5) 0.041(5) -0.001(4) 0.010(4) 0.005(4)
N51 0.032(4) 0.029(4) 0.023(3) 0.002(3) 0.003(3) 0.004(3)
C52 0.033(4) 0.027(4) 0.039(5) 0.012(4) 0.006(4) 0.003(4)
S53 0.0377(12) 0.0367(13) 0.0476(14) -0.0023(11) 0.0120(11) -0.0075(10)
C54 0.039(5) 0.040(5) 0.042(5) 0.000(4) 0.011(4) 0.001(4)
C55 0.038(5) 0.031(5) 0.023(4) 0.004(3) 0.006(4) 0.003(4)
N61 0.041(4) 0.033(4) 0.026(4) 0.008(3) -0.002(3) -0.006(3)
C62 0.042(5) 0.029(4) 0.025(4) 0.006(4) 0.005(4) 0.001(4)
C63 0.043(5) 0.038(5) 0.045(6) 0.010(4) -0.003(4) -0.012(4)
C64 0.063(7) 0.034(5) 0.047(6) -0.013(5) -0.002(5) -0.002(5)
C65 0.059(7) 0.065(7) 0.022(5) -0.011(5) 0.005(4) -0.011(6)
C66 0.046(5) 0.047(6) 0.024(4) 0.002(4) 0.003(4) -0.007(4)
N71 0.047(5) 0.035(4) 0.024(4) 0.003(3) 0.001(3) -0.003(4)
C72 0.049(6) 0.070(7) 0.020(4) 0.000(4) 0.008(4) -0.024(5)
C73 0.076(9) 0.137(14) 0.037(6) -0.032(8) 0.018(6) -0.044(9)
C74 0.083(9) 0.110(12) 0.050(7) -0.023(8) 0.045(7) -0.031(9)
C75 0.053(6) 0.082(9) 0.033(5) 0.003(6) 0.019(5) -0.009(6)
C76 0.048(6) 0.053(6) 0.028(5) 0.006(4) 0.008(4) -0.006(5)
N81 0.034(4) 0.041(5) 0.041(5) 0.007(4) 0.013(4) 0.001(3)
C82 0.041(5) 0.032(5) 0.053(6) -0.005(4) 0.018(5) -0.003(4)
C83 0.061(7) 0.032(5) 0.059(7) -0.001(5) 0.030(6) -0.003(5)
C84 0.083(8) 0.035(6) 0.045(6) 0.002(5) 0.030(6) 0.005(6)
C85 0.053(6) 0.069(8) 0.030(5) 0.012(5) 0.010(5) 0.004(6)
C86 0.040(5) 0.040(5) 0.032(5) 0.004(4) 0.008(4) -0.003(4)
N91 0.035(4) 0.039(4) 0.035(4) -0.011(3) 0.007(3) 0.002(3)
C92 0.047(6) 0.029(5) 0.074(8) 0.001(5) 0.017(5) -0.006(4)
C93 0.076(9) 0.037(6) 0.087(10) -0.019(6) -0.004(7) -0.007(6)
C94 0.097(11) 0.042(8) 0.125(14) -0.045(9) -0.042(10) -0.001(7)
C95 0.057(7) 0.044(7) 0.062(7) -0.025(6) -0.004(6) -0.003(5)
C96 0.041(5) 0.039(5) 0.043(6) -0.017(4) -0.005(4) 0.010(4)
N101 0.034(4) 0.037(4) 0.026(4) -0.004(3) -0.003(3) 0.012(3)
C102 0.036(5) 0.045(5) 0.024(4) -0.002(4) 0.006(4) 0.018(4)
C103 0.063(7) 0.062(7) 0.015(4) 0.005(4) 0.009(4) 0.021(5)
S104 0.0567(16) 0.0692(19) 0.0273(12) -0.0191(12) -0.0088(11) 0.0197(14)
C105 0.035(5) 0.050(6) 0.020(4) -0.013(4) 0.001(4) 0.013(4)
C111 0.040(5) 0.039(5) 0.014(4) 0.004(3) 0.008(3) 0.015(4)
C112 0.044(5) 0.037(5) 0.017(4) 0.005(3) 0.014(4) 0.013(4)
C113 0.042(5) 0.032(5) 0.023(4) 0.005(3) 0.018(4) 0.005(4)
C114 0.047(5) 0.037(5) 0.021(4) -0.001(4) 0.022(4) 0.004(4)
C115 0.046(5) 0.035(5) 0.029(5) 0.001(4) 0.015(4) 0.004(4)
C116 0.037(5) 0.050(6) 0.035(5) 0.015(4) 0.012(4) 0.020(4)
N121 0.035(4) 0.055(5) 0.030(4) 0.013(4) 0.004(3) -0.001(4)
C122 0.031(5) 0.056(6) 0.032(5) 0.013(4) 0.005(4) 0.001(4)
S123 0.0378(13) 0.071(2) 0.0574(17) 0.0286(15) 0.0195(12) 0.0123(13)
C124 0.047(6) 0.068(8) 0.059(7) 0.035(6) 0.009(5) 0.011(6)
C125 0.039(5) 0.043(6) 0.043(6) 0.013(4) 0.009(4) 0.017(4)
N131 0.052(5) 0.051(5) 0.029(4) 0.010(4) 0.003(4) -0.015(4)
C132 0.041(6) 0.068(7) 0.034(5) 0.015(5) 0.012(4) -0.003(5)
C133 0.061(7) 0.082(9) 0.045(6) 0.001(6) 0.019(6) -0.021(7)
C134 0.058(8) 0.084(10) 0.073(9) 0.006(8) 0.024(7) -0.029(7)
C135 0.100(11) 0.065(8) 0.054(7) 0.009(6) 0.020(7) -0.047(8)
C136 0.066(7) 0.046(6) 0.024(5) -0.001(4) 0.010(5) -0.025(5)
N141 0.064(6) 0.036(4) 0.023(4) 0.008(3) 0.001(4) -0.009(4)
C142 0.075(7) 0.047(6) 0.014(4) 0.001(4) 0.000(4) -0.014(5)
C143 0.104(10) 0.040(6) 0.030(5) -0.001(5) 0.020(6) -0.013(6)
C144 0.127(12) 0.036(6) 0.042(6) 0.006(5) 0.025(7) -0.009(7)
C145 0.087(9) 0.060(8) 0.049(7) 0.002(6) 0.021(7) 0.014(7)
C146 0.065(7) 0.039(6) 0.035(5) 0.002(4) 0.016(5) 0.005(5)
N151 0.053(5) 0.045(5) 0.027(4) 0.009(4) 0.009(4) -0.011(4)
C152 0.056(6) 0.040(6) 0.041(6) 0.003(4) 0.020(5) 0.000(5)
C153 0.089(10) 0.063(8) 0.081(10) -0.021(7) 0.058(8) -0.010(7)
C154 0.100(11) 0.067(9) 0.079(10) -0.029(8) 0.047(9) -0.027(8)
C155 0.082(9) 0.051(7) 0.062(8) -0.018(6) 0.011(7) -0.016(6)
C156 0.049(6) 0.049(6) 0.040(6) 0.000(5) 0.010(5) -0.008(5)
N161 0.033(4) 0.035(4) 0.050(5) 0.009(4) 0.012(4) 0.007(3)
C162 0.046(6) 0.040(6) 0.053(6) 0.004(5) 0.023(5) 0.006(5)
C163 0.063(7) 0.049(6) 0.063(7) 0.008(6) 0.037(6) 0.000(6)
C164 0.042(6) 0.051(6) 0.058(7) 0.016(5) 0.030(5) -0.009(5)
C165 0.036(5) 0.047(6) 0.062(7) 0.016(5) 0.008(5) 0.000(4)
C166 0.032(5) 0.032(5) 0.049(6) 0.000(4) 0.006(4) -0.002(4)
N171 0.040(4) 0.032(4) 0.034(4) 0.006(3) 0.006(3) -0.001(3)
C172 0.040(5) 0.032(5) 0.050(6) 0.017(4) -0.010(4) -0.008(4)
S173 0.0527(15) 0.0410(14) 0.0440(14) 0.0047(11) -0.0037(12) -0.0117(12)
C174 0.065(7) 0.037(5) 0.031(5) 0.005(4) 0.009(5) -0.007(5)
C175 0.044(5) 0.028(5) 0.034(5) 0.006(4) 0.001(4) 0.000(4)
C181 0.041(7) 0.024(6) 0.030(6) 0.000 0.008(5) 0.000
C182 0.042(5) 0.029(4) 0.023(4) 0.005(3) 0.007(4) 0.001(4)
C183 0.048(5) 0.038(5) 0.028(5) -0.007(4) 0.015(4) -0.002(4)
C184 0.059(9) 0.017(6) 0.043(8) 0.000 0.010(7) 0.000
S1A 0.0550(16) 0.0426(14) 0.0524(16) -0.0006(12) 0.0234(13) 0.0095(12)
O1A 0.084(6) 0.055(5) 0.092(7) -0.029(5) 0.042(6) 0.010(5)
O2A 0.081(7) 0.142(10) 0.046(5) 0.001(6) 0.024(5) 0.027(7)
O3A 0.065(5) 0.056(5) 0.052(5) -0.001(4) 0.025(4) 0.009(4)
C1A 0.069(8) 0.054(7) 0.036(6) -0.012(5) 0.006(5) 0.008(6)
F1A 0.051(4) 0.080(5) 0.067(5) -0.005(4) 0.016(3) -0.003(4)
F2A 0.072(5) 0.053(4) 0.108(6) -0.026(4) 0.031(4) 0.011(4)
F3A 0.066(5) 0.107(6) 0.054(4) -0.006(4) 0.006(4) 0.006(4)
S1B 0.0546(17) 0.0624(19) 0.0645(19) 0.0066(16) 0.0077(15) -0.0121(15)
O1B 0.059(6) 0.159(11) 0.064(6) -0.024(7) 0.005(5) -0.035(7)
O2B 0.084(7) 0.051(5) 0.134(10) 0.035(6) -0.006(7) -0.013(5)
O3B 0.078(6) 0.082(6) 0.053(5) 0.015(5) 0.022(5) 0.020(5)
C1B 0.045(6) 0.077(9) 0.058(7) 0.032(7) 0.008(6) -0.013(6)
F1B 0.083(6) 0.119(8) 0.106(7) -0.055(6) -0.001(5) 0.038(6)
F2B 0.087(6) 0.162(9) 0.041(4) 0.000(5) 0.007(4) -0.070(6)
F3B 0.080(5) 0.092(6) 0.086(6) 0.037(5) 0.016(4) -0.003(5)
S1C 0.0571(18) 0.101(3) 0.068(2) -0.052(2) 0.0024(16) 0.0069(18)
O1C 0.081(6) 0.089(7) 0.070(6) -0.044(5) 0.003(5) 0.001(5)
O2C 0.059(5) 0.073(6) 0.070(6) -0.011(5) -0.004(4) -0.004(4)
O3C 0.099(7) 0.137(9) 0.067(6) -0.052(6) 0.001(6) 0.032(7)
C1C 0.120(10) 0.091(9) 0.119(10) -0.058(8) -0.035(9) 0.002(8)
F1C 0.104(7) 0.104(7) 0.131(9) 0.022(7) 0.029(6) -0.003(6)
F2C 0.094(6) 0.123(8) 0.097(7) -0.048(6) -0.021(5) 0.028(6)
F3C 0.160(10) 0.072(6) 0.166(10) -0.005(7) -0.063(8) -0.009(6)

loop_
_atom_type_symbol
_atom_type_description
_atom_type_scat_dispersion_real
_atom_type_scat_dispersion_imag
_atom_type_scat_source
C C 0.0033 0.0016 'International Tables Vol C Tables 4.2.6.8 and 6.1.1.4'
H H 0.0000 0.0000 'International Tables Vol C Tables 4.2.6.8 and 6.1.1.4'
N N 0.0061 0.0033 'International Tables Vol C Tables 4.2.6.8 and 6.1.1.4'
O O 0.0106 0.0060 'International Tables Vol C Tables 4.2.6.8 and 6.1.1.4'
F F 0.0171 0.0103 'International Tables Vol C Tables 4.2.6.8 and 6.1.1.4'
S S 0.1246 0.1234 'International Tables Vol C Tables 4.2.6.8 and 6.1.1.4'
Zn Zn 0.2839 1.4301 'International Tables Vol C Tables 4.2.6.8 and 6.1.1.4'

loop_
_geom_angle_atom_site_label_1
_geom_angle_atom_site_label_2
_geom_angle_atom_site_label_3
_geom_angle
_geom_angle_site_symmetry_1
_geom_angle_site_symmetry_3
_geom_angle_publ_flag
N21 Zn1 N21 173.5(4) 2_655 . ?
N21 Zn1 N11 75.7(3) 2_655 2_655 ?
N21 Zn1 N11 99.5(3) . 2_655 ?
N21 Zn1 N11 99.5(3) 2_655 . ?
N21 Zn1 N11 75.7(3) . . ?
N11 Zn1 N11 88.3(4) 2_655 . ?
N21 Zn1 N31 75.5(3) 2_655 2_655 ?
N21 Zn1 N31 109.5(3) . 2_655 ?
N11 Zn1 N31 150.9(3) 2_655 2_655 ?
N11 Zn1 N31 100.2(3) . 2_655 ?
N21 Zn1 N31 109.5(3) 2_655 . ?
N21 Zn1 N31 75.5(3) . . ?
N11 Zn1 N31 100.2(3) 2_655 . ?
N11 Zn1 N31 150.9(3) . . ?
N31 Zn1 N31 85.7(4) 2_655 . ?
N91 Zn2 N61 169.9(3) . . ?
N91 Zn2 N71 97.5(3) . . ?
N61 Zn2 N71 74.7(3) . . ?
N91 Zn2 N81 74.3(3) . . ?
N61 Zn2 N81 98.9(3) . . ?
N71 Zn2 N81 88.3(3) . . ?
N91 Zn2 N51 113.4(3) . . ?
N61 Zn2 N51 75.0(3) . . ?
N71 Zn2 N51 148.9(3) . . ?
N81 Zn2 N51 103.0(3) . . ?
N91 Zn2 N101 75.1(3) . . ?
N61 Zn2 N101 112.2(3) . . ?
N71 Zn2 N101 100.8(3) . . ?
N81 Zn2 N101 148.9(3) . . ?
N51 Zn2 N101 84.5(3) . . ?
N131 Zn3 N161 175.3(3) . . ?
N131 Zn3 N151 105.5(3) . . ?
N161 Zn3 N151 75.4(3) . . ?
N131 Zn3 N141 74.6(4) . . ?
N161 Zn3 N141 101.0(3) . . ?
N151 Zn3 N141 85.6(3) . . ?
N131 Zn3 N121 75.2(3) . . ?
N161 Zn3 N121 109.1(3) . . ?
N151 Zn3 N121 104.7(3) . . ?
N141 Zn3 N121 149.7(3) . . ?
N131 Zn3 N171 104.8(3) . . ?
N161 Zn3 N171 74.5(3) . . ?
N151 Zn3 N171 149.6(3) . . ?
N141 Zn3 N171 104.1(3) . . ?
N121 Zn3 N171 81.5(3) . . ?
C16 N11 C12 120.2(8) . . ?
C16 N11 Zn1 124.6(6) . . ?
C12 N11 Zn1 114.3(6) . . ?
N11 C12 C13 122.0(8) . . ?
N11 C12 C22 115.9(8) . . ?
C13 C12 C22 122.1(8) . . ?
C14 C13 C12 117.3(9) . . ?
C14 C13 H13 121.3 . . ?
C12 C13 H13 121.3 . . ?
C13 C14 C15 121.0(10) . . ?
C13 C14 H14 119.5 . . ?
C15 C14 H14 119.5 . . ?
C14 C15 C16 117.8(10) . . ?
C14 C15 H15 121.1 . . ?
C16 C15 H15 121.1 . . ?
N11 C16 C15 121.6(9) . . ?
N11 C16 H16 119.2 . . ?
C15 C16 H16 119.2 . . ?
C26 N21 C22 121.3(8) . . ?
C26 N21 Zn1 119.5(6) . . ?
C22 N21 Zn1 119.2(6) . . ?
N21 C22 C23 119.9(9) . . ?
N21 C22 C12 113.7(7) . . ?
C23 C22 C12 126.3(9) . . ?
C22 C23 C24 119.2(9) . . ?
C22 C23 H23 120.4 . . ?
C24 C23 H23 120.4 . . ?
C25 C24 C23 120.9(9) . . ?
C25 C24 H24 119.5 . . ?
C23 C24 H24 119.5 . . ?
C24 C25 C26 116.3(10) . . ?
C24 C25 H25 121.8 . . ?
C26 C25 H25 121.8 . . ?
N21 C26 C25 122.2(10) . . ?
N21 C26 C32 113.3(8) . . ?
C25 C26 C32 124.3(9) . . ?
C32 N31 C35 110.8(8) . . ?
C32 N31 Zn1 109.8(6) . . ?
C35 N31 Zn1 134.3(6) . . ?
N31 C32 C26 119.3(8) . . ?
N31 C32 S33 113.3(7) . . ?
C26 C32 S33 127.4(7) . . ?
C34 S33 C32 89.7(5) . . ?
C35 C34 S33 112.0(7) . . ?
C35 C34 H34 124.0 . . ?
S33 C34 H34 124.0 . . ?
C34 C35 N31 114.1(8) . . ?
C34 C35 C42 128.6(9) . . ?
N31 C35 C42 117.2(8) . . ?
C46 C41 C42 121.3(9) . . ?
C46 C41 H41 119.4 . . ?
C42 C41 H41 119.4 . . ?
C41 C42 C43 117.5(8) . . ?
C41 C42 C35 122.1(8) . . ?
C43 C42 C35 120.3(8) . . ?
C44 C43 C42 121.7(9) . . ?
C44 C43 H43 119.2 . . ?
C42 C43 H43 119.2 . . ?
C43 C44 C45 119.1(9) . . ?
C43 C44 H44 120.5 . . ?
C45 C44 H44 120.5 . . ?
C44 C45 C46 121.2(9) . . ?
C44 C45 H45 119.4 . . ?
C46 C45 H45 119.4 . . ?
C41 C46 C45 119.3(9) . . ?
C41 C46 C55 121.2(8) . . ?
C45 C46 C55 119.4(8) . . ?
C52 N51 C55 111.4(8) . . ?
C52 N51 Zn2 111.7(6) . . ?
C55 N51 Zn2 134.3(6) . . ?
N51 C52 C62 120.8(8) . . ?
N51 C52 S53 114.8(7) . . ?
C62 C52 S53 124.3(7) . . ?
C54 S53 C52 89.2(5) . . ?
C55 C54 S53 111.3(7) . . ?
C55 C54 H54 124.4 . . ?
S53 C54 H54 124.4 . . ?
C54 C55 N51 113.3(8) . . ?
C54 C55 C46 126.6(8) . . ?
N51 C55 C46 120.2(8) . . ?
C66 N61 C62 120.8(8) . . ?
C66 N61 Zn2 120.0(7) . . ?
C62 N61 Zn2 119.2(6) . . ?
N61 C62 C63 121.5(9) . . ?
N61 C62 C52 112.5(8) . . ?
C63 C62 C52 125.9(9) . . ?
C64 C63 C62 117.0(10) . . ?
C64 C63 H63 121.5 . . ?
C62 C63 H63 121.5 . . ?
C65 C64 C63 120.2(10) . . ?
C65 C64 H64 119.9 . . ?
C63 C64 H64 119.9 . . ?
C64 C65 C66 119.2(10) . . ?
C64 C65 H65 120.4 . . ?
C66 C65 H65 120.4 . . ?
N61 C66 C65 121.2(9) . . ?
N61 C66 C72 113.7(8) . . ?
C65 C66 C72 125.0(9) . . ?
C72 N71 C76 119.5(9) . . ?
C72 N71 Zn2 115.3(7) . . ?
C76 N71 Zn2 124.4(7) . . ?
N71 C72 C73 121.1(10) . . ?
N71 C72 C66 114.9(9) . . ?
C73 C72 C66 124.0(10) . . ?
C72 C73 C74 119.1(12) . . ?
C72 C73 H73 120.4 . . ?
C74 C73 H73 120.4 . . ?
C75 C74 C73 120.9(11) . . ?
C75 C74 H74 119.5 . . ?
C73 C74 H74 119.5 . . ?
C74 C75 C76 117.6(11) . . ?
C74 C75 H75 121.2 . . ?
C76 C75 H75 121.2 . . ?
N71 C76 C75 121.6(10) . . ?
N71 C76 H76 119.2 . . ?
C75 C76 H76 119.2 . . ?
C86 N81 C82 117.0(9) . . ?
C86 N81 Zn2 126.8(7) . . ?
C82 N81 Zn2 115.1(7) . . ?
N81 C82 C83 122.8(10) . . ?
N81 C82 C92 114.6(9) . . ?
C83 C82 C92 122.5(10) . . ?
C84 C83 C82 117.9(10) . . ?
C84 C83 H83 121.0 . . ?
C82 C83 H83 121.0 . . ?
C85 C84 C83 119.5(10) . . ?
C85 C84 H84 120.3 . . ?
C83 C84 H84 120.3 . . ?
C86 C85 C84 119.5(11) . . ?
C86 C85 H85 120.2 . . ?
C84 C85 H85 120.2 . . ?
N81 C86 C85 123.2(10) . . ?
N81 C86 H86 118.4 . . ?
C85 C86 H86 118.4 . . ?
C92 N91 C96 119.7(9) . . ?
C92 N91 Zn2 120.5(7) . . ?
C96 N91 Zn2 119.8(7) . . ?
N91 C92 C93 122.2(12) . . ?
N91 C92 C82 113.9(9) . . ?
C93 C92 C82 123.8(11) . . ?
C94 C93 C92 115.1(13) . . ?
C94 C93 H93 122.5 . . ?
C92 C93 H93 122.5 . . ?
C95 C94 C93 122.7(12) . . ?
C95 C94 H94 118.7 . . ?
C93 C94 H94 118.7 . . ?
C94 C95 C96 119.7(12) . . ?
C94 C95 H95 120.2 . . ?
C96 C95 H95 120.2 . . ?
N91 C96 C95 120.5(11) . . ?
N91 C96 C105 111.8(8) . . ?
C95 C96 C105 127.6(10) . . ?
C105 N101 C102 112.6(8) . . ?
C105 N101 Zn2 109.1(6) . . ?
C102 N101 Zn2 132.6(6) . . ?
N101 C102 C103 114.1(9) . . ?
N101 C102 C112 119.6(8) . . ?
C103 C102 C112 126.2(9) . . ?
C102 C103 S104 110.5(8) . . ?
C102 C103 H103 124.7 . . ?
S104 C103 H103 124.7 . . ?
C103 S104 C105 90.5(5) . . ?
N101 C105 C96 121.9(8) . . ?
N101 C105 S104 112.3(8) . . ?
C96 C105 S104 125.5(7) . . ?
C112 C111 C116 119.9(8) . . ?
C112 C111 H111 120.0 . . ?
C116 C111 H111 120.0 . . ?
C111 C112 C113 120.2(9) . . ?
C111 C112 C102 119.2(8) . . ?
C113 C112 C102 120.6(8) . . ?
C114 C113 C112 119.3(8) . . ?
C114 C113 H113 120.3 . . ?
C112 C113 H113 120.3 . . ?
C113 C114 C115 121.3(8) . . ?
C113 C114 H114 119.4 . . ?
C115 C114 H114 119.4 . . ?
C114 C115 C116 120.2(9) . . ?
C114 C115 H115 119.9 . . ?
C116 C115 H115 119.9 . . ?
C115 C116 C111 119.0(9) . . ?
C115 C116 C125 120.2(10) . . ?
C111 C116 C125 120.7(9) . . ?
C122 N121 C125 111.1(9) . . ?
C122 N121 Zn3 110.3(7) . . ?
C125 N121 Zn3 135.6(6) . . ?
N121 C122 C132 118.6(9) . . ?
N121 C122 S123 114.8(8) . . ?
C132 C122 S123 126.5(7) . . ?
C124 S123 C122 89.2(6) . . ?
C125 C124 S123 111.5(10) . . ?
C125 C124 H124 124.2 . . ?
S123 C124 H124 124.2 . . ?
C124 C125 N121 113.3(10) . . ?
C124 C125 C116 126.8(10) . . ?
N121 C125 C116 119.9(9) . . ?
C132 N131 C136 120.6(9) . . ?
C132 N131 Zn3 119.7(8) . . ?
C136 N131 Zn3 119.5(8) . . ?
N131 C132 C133 124.1(12) . . ?
N131 C132 C122 114.6(9) . . ?
C133 C132 C122 120.9(11) . . ?
C134 C133 C132 114.9(13) . . ?
C134 C133 H133 122.5 . . ?
C132 C133 H133 122.5 . . ?
C135 C134 C133 122.5(12) . . ?
C135 C134 H134 118.8 . . ?
C133 C134 H134 118.8 . . ?
C134 C135 C136 119.4(13) . . ?
C134 C135 H135 120.3 . . ?
C136 C135 H135 120.3 . . ?
N131 C136 C135 117.9(12) . . ?
N131 C136 C142 114.1(9) . . ?
C135 C136 C142 128.0(11) . . ?
C142 N141 C146 117.1(10) . . ?
C142 N141 Zn3 112.5(8) . . ?
C146 N141 Zn3 125.5(7) . . ?
N141 C142 C143 124.7(12) . . ?
N141 C142 C136 115.3(9) . . ?
C143 C142 C136 120.0(11) . . ?
C142 C143 C144 118.8(12) . . ?
C142 C143 H143 120.6 . . ?
C144 C143 H143 120.6 . . ?
C143 C144 C145 116.6(11) . . ?
C143 C144 H144 121.7 . . ?
C145 C144 H144 121.7 . . ?
C146 C145 C144 119.8(13) . . ?
C146 C145 H145 120.1 . . ?
C144 C145 H145 120.1 . . ?
N141 C146 C145 123.1(11) . . ?
N141 C146 H146 118.5 . . ?
C145 C146 H146 118.5 . . ?
C152 N151 C156 119.3(9) . . ?
C152 N151 Zn3 114.7(7) . . ?
C156 N151 Zn3 124.1(7) . . ?
N151 C152 C153 120.8(11) . . ?
N151 C152 C162 116.1(9) . . ?
C153 C152 C162 123.1(10) . . ?
C154 C153 C152 119.3(12) . . ?
C154 C153 H153 120.4 . . ?
C152 C153 H153 120.4 . . ?
C153 C154 C155 120.2(12) . . ?
C153 C154 H154 119.9 . . ?
C155 C154 H154 119.9 . . ?
C156 C155 C154 118.1(12) . . ?
C156 C155 H155 120.9 . . ?
C154 C155 H155 120.9 . . ?
N151 C156 C155 122.1(11) . . ?
N151 C156 H156 118.9 . . ?
C155 C156 H156 118.9 . . ?
C166 N161 C162 120.8(9) . . ?
C166 N161 Zn3 120.8(7) . . ?
C162 N161 Zn3 118.4(7) . . ?
N161 C162 C163 118.2(11) . . ?
N161 C162 C152 113.0(9) . . ?
C163 C162 C152 128.8(10) . . ?
C164 C163 C162 121.4(11) . . ?
C164 C163 H163 119.3 . . ?
C162 C163 H163 119.3 . . ?
C163 C164 C165 120.4(10) . . ?
C163 C164 H164 119.8 . . ?
C165 C164 H164 119.8 . . ?
C164 C165 C166 117.6(11) . . ?
C164 C165 H165 121.2 . . ?
C166 C165 H165 121.2 . . ?
N161 C166 C165 121.6(10) . . ?
N161 C166 C172 112.9(8) . . ?
C165 C166 C172 125.5(10) . . ?
C172 N171 C175 110.3(9) . . ?
C172 N171 Zn3 108.7(7) . . ?
C175 N171 Zn3 135.3(6) . . ?
N171 C172 C166 120.8(9) . . ?
N171 C172 S173 115.2(9) . . ?
C166 C172 S173 123.8(7) . . ?
C172 S173 C174 89.2(5) . . ?
C175 C174 S173 110.8(8) . . ?
C175 C174 H174 124.6 . . ?
S173 C174 H174 124.6 . . ?
C174 C175 N171 114.6(9) . . ?
C174 C175 C182 125.5(9) . . ?
N171 C175 C182 119.8(8) . . ?
C182 C181 C182 118.8(11) 2_655 . ?
C182 C181 H181 120.6 2_655 . ?
C182 C181 H181 120.6 . . ?
C183 C182 C181 119.7(9) . . ?
C183 C182 C175 122.0(8) . . ?
C181 C182 C175 118.2(8) . . ?
C182 C183 C184 120.7(9) . . ?
C182 C183 H183 119.7 . . ?
C184 C183 H183 119.7 . . ?
C183 C184 C183 120.4(12) . 2_655 ?
C183 C184 H184 119.8 . . ?
C183 C184 H184 119.8 2_655 . ?
O1A S1A O3A 115.2(4) . . ?
O1A S1A O2A 113.6(5) . . ?
O3A S1A O2A 112.2(5) . . ?
O1A S1A C1A 104.4(4) . . ?
O3A S1A C1A 106.1(4) . . ?
O2A S1A C1A 104.1(4) . . ?
F1A C1A F3A 108.8(7) . . ?
F1A C1A F2A 106.2(6) . . ?
F3A C1A F2A 105.8(6) . . ?
F1A C1A S1A 113.1(5) . . ?
F3A C1A S1A 111.7(6) . . ?
F2A C1A S1A 110.9(5) . . ?
O1B S1B O2B 122.6(8) . . ?
O1B S1B O3B 111.7(7) . . ?
O2B S1B O3B 112.9(7) . . ?
O1B S1B C1B 103.2(6) . . ?
O2B S1B C1B 100.9(6) . . ?
O3B S1B C1B 101.9(7) . . ?
F2B C1B F1B 108.8(11) . . ?
F2B C1B F3B 108.9(12) . . ?
F1B C1B F3B 106.6(11) . . ?
F2B C1B S1B 113.5(8) . . ?
F1B C1B S1B 108.5(10) . . ?
F3B C1B S1B 110.2(8) . . ?
O1D S1D O3D 115.5(6) . . ?
O1D S1D O2D 113.4(6) . . ?
O3D S1D O2D 112.6(6) . . ?
O1D S1D C1D 104.0(5) . . ?
O3D S1D C1D 104.7(5) . . ?
O2D S1D C1D 105.4(5) . . ?
F1D C1D F3D 107.6(8) . . ?
F1D C1D F2D 106.0(8) . . ?
F3D C1D F2D 105.1(7) . . ?
F1D C1D S1D 113.5(7) . . ?
F3D C1D S1D 113.1(7) . . ?
F2D C1D S1D 110.9(6) . . ?
O1E S1E O3E 115.7(6) . . ?
O1E S1E O2E 113.2(6) . . ?
O3E S1E O2E 112.1(6) . . ?
O1E S1E C1E 104.0(5) . . ?
O3E S1E C1E 106.3(5) . . ?
O2E S1E C1E 104.4(5) . . ?
F1E C1E F3E 108.4(8) . . ?
F1E C1E F2E 105.9(8) . . ?
F3E C1E F2E 105.0(8) . . ?
F1E C1E S1E 114.2(7) . . ?
F3E C1E S1E 113.0(7) . . ?
F2E C1E S1E 109.7(7) . . ?
O1F S1F O3F 115.8(5) . . ?
O1F S1F O2F 113.4(5) . . ?
O3F S1F O2F 112.7(5) . . ?
O1F S1F C1F 104.1(5) . . ?
O3F S1F C1F 105.5(5) . . ?
O2F S1F C1F 103.8(4) . . ?
F1F C1F F3F 107.9(8) . . ?
F1F C1F F2F 105.9(7) . . ?
F3F C1F F2F 105.4(7) . . ?
F1F C1F S1F 114.3(7) . . ?
F3F C1F S1F 112.5(7) . . ?
F2F C1F S1F 110.3(6) . . ?
O1G S1G O3G 115.6(6) . . ?
O1G S1G O2G 113.3(7) . . ?
O3G S1G O2G 112.3(6) . . ?
O1G S1G C1G 104.3(6) . . ?
O3G S1G C1G 104.8(5) . . ?
O2G S1G C1G 105.2(5) . . ?
F1G C1G F3G 108.1(8) . . ?
F1G C1G F2G 106.7(8) . . ?
F3G C1G F2G 105.2(8) . . ?
F1G C1G S1G 113.5(7) . . ?
F3G C1G S1G 112.4(7) . . ?
F2G C1G S1G 110.4(7) . . ?
O1C S1C O3C 115.7(5) . . ?
O1C S1C O2C 113.2(5) . . ?
O3C S1C O2C 111.7(5) . . ?
O1C S1C C1C 104.2(4) . . ?
O3C S1C C1C 104.4(4) . . ?
O2C S1C C1C 106.5(4) . . ?
F1C C1C F3C 109.3(8) . . ?
F1C C1C F2C 107.1(7) . . ?
F3C C1C F2C 105.8(7) . . ?
F1C C1C S1C 114.2(6) . . ?
F3C C1C S1C 111.8(6) . . ?
F2C C1C S1C 108.2(6) . . ?

loop_
_geom_bond_atom_site_label_1
_geom_bond_atom_site_label_2
_geom_bond_distance
_geom_bond_site_symmetry_2
_geom_bond_publ_flag
Zn1 N21 2.090(7) 2_655 ?
Zn1 N21 2.090(7) . ?
Zn1 N11 2.181(7) 2_655 ?
Zn1 N11 2.181(7) . ?
Zn1 N31 2.237(7) 2_655 ?
Zn1 N31 2.237(7) . ?
Zn2 N91 2.096(8) . ?
Zn2 N61 2.106(8) . ?
Zn2 N71 2.182(8) . ?
Zn2 N81 2.189(8) . ?
Zn2 N51 2.224(7) . ?
Zn2 N101 2.257(7) . ?
Zn3 N131 2.073(8) . ?
Zn3 N161 2.082(8) . ?
Zn3 N151 2.149(8) . ?
Zn3 N141 2.238(9) . ?
Zn3 N121 2.262(9) . ?
Zn3 N171 2.330(8) . ?
N11 C16 1.323(12) . ?
N11 C12 1.350(11) . ?
C12 C13 1.392(13) . ?
C12 C22 1.489(13) . ?
C13 C14 1.377(15) . ?
C13 H13 0.9300 . ?
C14 C15 1.390(16) . ?
C14 H14 0.9300 . ?
C15 C16 1.395(14) . ?
C15 H15 0.9300 . ?
C16 H16 0.9300 . ?
N21 C26 1.317(12) . ?
N21 C22 1.343(11) . ?
C22 C23 1.367(12) . ?
C23 C24 1.387(15) . ?
C23 H23 0.9300 . ?
C24 C25 1.376(15) . ?
C24 H24 0.9300 . ?
C25 C26 1.400(13) . ?
C25 H25 0.9300 . ?
C26 C32 1.454(14) . ?
N31 C32 1.333(12) . ?
N31 C35 1.381(12) . ?
C32 S33 1.723(9) . ?
S33 C34 1.687(10) . ?
C34 C35 1.348(14) . ?
C34 H34 0.9300 . ?
C35 C42 1.468(13) . ?
C41 C46 1.379(13) . ?
C41 C42 1.392(12) . ?
C41 H41 0.9300 . ?
C42 C43 1.420(12) . ?
C43 C44 1.372(14) . ?
C43 H43 0.9300 . ?
C44 C45 1.374(13) . ?
C44 H44 0.9300 . ?
C45 C46 1.398(13) . ?
C45 H45 0.9300 . ?
C46 C55 1.480(13) . ?
N51 C52 1.287(12) . ?
N51 C55 1.403(11) . ?
C52 C62 1.462(13) . ?
C52 S53 1.716(9) . ?
S53 C54 1.707(10) . ?
C54 C55 1.349(13) . ?
C54 H54 0.9300 . ?
N61 C66 1.309(12) . ?
N61 C62 1.324(12) . ?
C62 C63 1.391(13) . ?
C63 C64 1.380(15) . ?
C63 H63 0.9300 . ?
C64 C65 1.359(16) . ?
C64 H64 0.9300 . ?
C65 C66 1.370(14) . ?
C65 H65 0.9300 . ?
C66 C72 1.510(14) . ?
N71 C72 1.337(13) . ?
N71 C76 1.360(13) . ?
C72 C73 1.360(16) . ?
C73 C74 1.379(18) . ?
C73 H73 0.9300 . ?
C74 C75 1.358(18) . ?
C74 H74 0.9300 . ?
C75 C76 1.380(14) . ?
C75 H75 0.9300 . ?
C76 H76 0.9300 . ?
N81 C86 1.346(13) . ?
N81 C82 1.353(13) . ?
C82 C83 1.392(15) . ?
C82 C92 1.491(16) . ?
C83 C84 1.382(17) . ?
C83 H83 0.9300 . ?
C84 C85 1.368(17) . ?
C84 H84 0.9300 . ?
C85 C86 1.362(14) . ?
C85 H85 0.9300 . ?
C86 H86 0.9300 . ?
N91 C92 1.317(13) . ?
N91 C96 1.353(13) . ?
C92 C93 1.406(16) . ?
C93 C94 1.41(2) . ?
C93 H93 0.9300 . ?
C94 C95 1.29(2) . ?
C94 H94 0.9300 . ?
C95 C96 1.385(15) . ?
C95 H95 0.9300 . ?
C96 C105 1.427(15) . ?
N101 C105 1.329(12) . ?
N101 C102 1.364(13) . ?
C102 C103 1.369(13) . ?
C102 C112 1.499(14) . ?
C103 S104 1.700(13) . ?
C103 H103 0.9300 . ?
S104 C105 1.724(9) . ?
C111 C112 1.386(13) . ?
C111 C116 1.407(15) . ?
C111 H111 0.9300 . ?
C112 C113 1.401(11) . ?
C113 C114 1.371(13) . ?
C113 H113 0.9300 . ?
C114 C115 1.381(13) . ?
C114 H114 0.9300 . ?
C115 C116 1.391(13) . ?
C115 H115 0.9300 . ?
C116 C125 1.438(14) . ?
N121 C122 1.303(12) . ?
N121 C125 1.398(13) . ?
C122 C132 1.479(16) . ?
C122 S123 1.713(11) . ?
S123 C124 1.707(12) . ?
C124 C125 1.352(16) . ?
C124 H124 0.9300 . ?
N131 C132 1.296(14) . ?
N131 C136 1.334(14) . ?
C132 C133 1.411(15) . ?
C133 C134 1.38(2) . ?
C133 H133 0.9300 . ?
C134 C135 1.30(2) . ?
C134 H134 0.9300 . ?
C135 C136 1.458(15) . ?
C135 H135 0.9300 . ?
C136 C142 1.477(17) . ?
N141 C142 1.312(14) . ?
N141 C146 1.339(14) . ?
C142 C143 1.374(15) . ?
C143 C144 1.40(2) . ?
C143 H143 0.9300 . ?
C144 C145 1.400(19) . ?
C144 H144 0.9300 . ?
C145 C146 1.369(16) . ?
C145 H145 0.9300 . ?
C146 H146 0.9300 . ?
N151 C152 1.335(13) . ?
N151 C156 1.347(13) . ?
C152 C153 1.412(16) . ?
C152 C162 1.457(16) . ?
C153 C154 1.33(2) . ?
C153 H153 0.9300 . ?
C154 C155 1.405(19) . ?
C154 H154 0.9300 . ?
C155 C156 1.366(16) . ?
C155 H155 0.9300 . ?
C156 H156 0.9300 . ?
N161 C166 1.347(13) . ?
N161 C162 1.365(13) . ?
C162 C163 1.381(15) . ?
C163 C164 1.366(17) . ?
C163 H163 0.9300 . ?
C164 C165 1.368(16) . ?
C164 H164 0.9300 . ?
C165 C166 1.397(14) . ?
C165 H165 0.9300 . ?
C166 C172 1.469(15) . ?
N171 C172 1.305(12) . ?
N171 C175 1.400(12) . ?
C172 S173 1.714(11) . ?
S173 C174 1.720(11) . ?
C174 C175 1.343(14) . ?
C174 H174 0.9300 . ?
C175 C182 1.481(13) . ?
C181 C182 1.407(11) 2_655 ?
C181 C182 1.407(11) . ?
C181 H181 0.9300 . ?
C182 C183 1.372(13) . ?
C183 C184 1.371(11) . ?
C183 H183 0.9300 . ?
C184 C183 1.371(11) 2_655 ?
C184 H184 0.9300 . ?
S1A O1A 1.418(6) . ?
S1A O3A 1.425(5) . ?
S1A O2A 1.446(6) . ?
S1A C1A 1.771(8) . ?
C1A F1A 1.302(8) . ?
C1A F3A 1.331(8) . ?
C1A F2A 1.383(8) . ?
S1B O1B 1.416(10) . ?
S1B O2B 1.428(10) . ?
S1B O3B 1.441(10) . ?
S1B C1B 1.809(11) . ?
C1B F2B 1.275(15) . ?
C1B F1B 1.322(16) . ?
C1B F3B 1.361(14) . ?
S1D O1D 1.422(6) . ?
S1D O3D 1.427(6) . ?
S1D O2D 1.436(6) . ?
S1D C1D 1.773(9) . ?
C1D F1D 1.301(9) . ?
C1D F3D 1.332(9) . ?
C1D F2D 1.383(8) . ?
S1E O1E 1.421(6) . ?
S1E O3E 1.424(6) . ?
S1E O2E 1.441(6) . ?
S1E C1E 1.771(9) . ?
C1E F1E 1.298(9) . ?
C1E F3E 1.332(9) . ?
C1E F2E 1.386(8) . ?
S1F O1F 1.422(6) . ?
S1F O3F 1.424(6) . ?
S1F O2F 1.440(6) . ?
S1F C1F 1.774(9) . ?
C1F F1F 1.299(9) . ?
C1F F3F 1.333(9) . ?
C1F F2F 1.386(8) . ?
S1G O1G 1.421(6) . ?
S1G O3G 1.427(6) . ?
S1G O2G 1.439(6) . ?
S1G C1G 1.771(9) . ?
C1G F1G 1.300(9) . ?
C1G F3G 1.333(9) . ?
C1G F2G 1.384(8) . ?
S1C O1C 1.423(6) . ?
S1C O3C 1.427(6) . ?
S1C O2C 1.437(6) . ?
S1C C1C 1.766(9) . ?
C1C F1C 1.294(9) . ?
C1C F3C 1.330(8) . ?
C1C F2C 1.387(8) . ?

loop_
_platon_squeeze_void_nr
_platon_squeeze_void_average_x
_platon_squeeze_void_average_y
_platon_squeeze_void_average_z
_platon_squeeze_void_volume
_platon_squeeze_void_count_electrons
1 0.000 0.477 0.250 695.9 159.3
2 0.000 0.523 0.750 695.1 155.5
3 0.500 0.978 0.250 692.3 158.3
4 0.500 0.022 0.750 691.4 154.5
